data_4109445
loop_
_publ_author_name
'Nicholas A. Foley'
'Marty Lail'
'John P. Lee'
'T. Brent Gunnoe'
'Thomas R. Cundari'
'Jeffrey L. Petersen'

_publ_contact_author_address
;Department of Chemistry
North Carolina State University
Raleigh, North Carolina 27695-8204
;
_publ_contact_author_email brent_gunnoe@ncsu.edu
_publ_contact_author_fax 919-515-8909
_publ_contact_author_name 'T. Brent Gunnoe'
_publ_contact_author_phone 919-515-8980
_publ_section_title
;
 Comparative Reactivity of TpRu(L)(NCMe)Ph (L = CO or PMe3): Impact of
 Ancillary Ligand L on Activation of Carbon-Hydrogen Bonds Including
 Catalytic Hydroarylation and Hydrovinylation/Oligomerization of Ethylene
;
_journal_name_full 'Journal of the American Chemical Society'
_journal_page_first 6765
_journal_page_last 6781
_journal_paper_doi 10.1021/ja068542p
_journal_volume 129
_journal_year 2007
_chemical_formula_sum 'C15 H25 B N7 P Ru'
_chemical_formula_weight 446.27
_chemical_name_systematic
; 
 ? 
;
_space_group_IT_number 61
_symmetry_cell_setting orthorhombic
_symmetry_space_group_name_Hall '-P 2ac 2ab'
_symmetry_space_group_name_H-M 'P b c a'
_atom_sites_solution_hydrogens geom
_atom_sites_solution_primary direct
_atom_sites_solution_secondary difmap
_audit_creation_method SHELXL-97
_cell_angle_alpha 90.00
_cell_angle_beta 90.00
_cell_angle_gamma 90.00
_cell_formula_units_Z 8
_cell_length_a 14.0332(9)
_cell_length_b 15.9112(11)
_cell_length_c 18.8817(12)
_cell_measurement_reflns_used 7680
_cell_measurement_temperature 293(2)
_cell_measurement_theta_max 27.52
_cell_measurement_theta_min 2.21
_cell_volume 4216.0(5)
_computing_structure_refinement 'SHELXL-97 (Sheldrick, 1997)'
_computing_structure_solution 'SHELXS-97 (Sheldrick, 1990)'
_diffrn_ambient_temperature 293(2)
_diffrn_measured_fraction_theta_full 0.995
_diffrn_measured_fraction_theta_max 0.995
_diffrn_radiation_monochromator graphite
_diffrn_radiation_source 'fine-focus sealed tube'
_diffrn_radiation_type MoK\a
_diffrn_radiation_wavelength 0.71073
_diffrn_reflns_av_R_equivalents 0.0437
_diffrn_reflns_av_sigmaI/netI 0.0403
_diffrn_reflns_limit_h_max 18
_diffrn_reflns_limit_h_min -17
_diffrn_reflns_limit_k_max 20
_diffrn_reflns_limit_k_min -20
_diffrn_reflns_limit_l_max 24
_diffrn_reflns_limit_l_min -24
_diffrn_reflns_number 27498
_diffrn_reflns_theta_full 27.53
_diffrn_reflns_theta_max 27.53
_diffrn_reflns_theta_min 2.16
_diffrn_standards_decay_% none
_exptl_absorpt_coefficient_mu 0.831
_exptl_absorpt_correction_type empirical
_exptl_absorpt_process_details SADABS
_exptl_crystal_colour colorless
_exptl_crystal_density_diffrn 1.406
_exptl_crystal_description irregular
_exptl_crystal_F_000 1824
_exptl_crystal_size_max 0.38
_exptl_crystal_size_mid 0.36
_exptl_crystal_size_min 0.30
_refine_diff_density_max 0.706
_refine_diff_density_min -1.252
_refine_diff_density_rms 0.084
_refine_ls_extinction_method none
_refine_ls_goodness_of_fit_ref 1.045
_refine_ls_hydrogen_treatment riding
_refine_ls_matrix_type full
_refine_ls_number_parameters 213
_refine_ls_number_reflns 4844
_refine_ls_number_restraints 0
_refine_ls_restrained_S_all 1.045
_refine_ls_R_factor_all 0.0574
_refine_ls_R_factor_gt 0.0435
_refine_ls_shift/su_max 0.005
_refine_ls_shift/su_mean 0.000
_refine_ls_structure_factor_coef Fsqd
_refine_ls_weighting_details 'calc w=1/[\s^2^(Fo^2^)+(0.0493P)^2^+3.7347P] where P=(Fo^2^+2Fc^2^)/3'
_refine_ls_weighting_scheme calc
_refine_ls_wR_factor_gt 0.1102
_refine_ls_wR_factor_ref 0.1210
_reflns_number_gt 3763
_reflns_number_total 4844
_reflns_threshold_expression >2sigma(I)
_cod_data_source_file ja068542psi20061128_030216_1.cif
_cod_data_source_block TpRu(PMe3)(NCMe)Me
_cod_database_code 4109445

loop_
_symmetry_equiv_pos_as_xyz
'x, y, z'
'-x+1/2, -y, z+1/2'
'-x, y+1/2, -z+1/2'
'x+1/2, -y+1/2, -z'
'-x, -y, -z'
'x-1/2, y, -z-1/2'
'x, -y-1/2, z-1/2'
'-x-1/2, y-1/2, z'

loop_
_atom_site_label
_atom_site_type_symbol
_atom_site_fract_x
_atom_site_fract_y
_atom_site_fract_z
_atom_site_U_iso_or_equiv
_atom_site_adp_type
_atom_site_occupancy
_atom_site_symmetry_multiplicity
_atom_site_calc_flag
_atom_site_refinement_flags
Ru1 Ru 0.684342(19) 0.187604(17) 0.401025(14) 0.05456(11) Uani 1 1 d .
P1 P 0.74279(8) 0.07808(7) 0.33909(6) 0.0727(3) Uani 1 1 d .
N1 N 0.6540(2) 0.26498(19) 0.30908(15) 0.0625(7) Uani 1 1 d .
N2 N 0.5686(2) 0.30523(19) 0.30691(16) 0.0669(8) Uani 1 1 d .
N3 N 0.5445(2) 0.1450(2) 0.39444(15) 0.0630(7) Uani 1 1 d .
N4 N 0.4742(2) 0.2013(2) 0.37834(16) 0.0642(7) Uani 1 1 d .
N5 N 0.6276(2) 0.29179(18) 0.45859(15) 0.0578(6) Uani 1 1 d .
N6 N 0.5441(2) 0.32759(18) 0.43635(16) 0.0631(7) Uani 1 1 d .
N7 N 0.81253(19) 0.2377(2) 0.41185(15) 0.0609(7) Uani 1 1 d .
C1 C 0.7021(3) 0.2901(3) 0.2523(2) 0.0750(10) Uani 1 1 d .
H1 H 0.7633 0.2725 0.2406 0.090 Uiso 1 1 calc R
C2 C 0.6479(4) 0.3464(3) 0.2128(2) 0.0884(13) Uani 1 1 d .
H2 H 0.6649 0.3725 0.1706 0.106 Uiso 1 1 calc R
C3 C 0.5656(3) 0.3549(3) 0.2488(2) 0.0839(12) Uani 1 1 d .
H3 H 0.5149 0.3894 0.2358 0.101 Uiso 1 1 calc R
C4 C 0.5003(3) 0.0723(3) 0.4060(2) 0.0779(11) Uani 1 1 d .
H4 H 0.5307 0.0225 0.4183 0.093 Uiso 1 1 calc R
C5 C 0.4025(3) 0.0809(4) 0.3974(2) 0.0901(14) Uani 1 1 d .
H5 H 0.3564 0.0394 0.4023 0.108 Uiso 1 1 calc R
C6 C 0.3888(3) 0.1622(3) 0.3804(2) 0.0813(12) Uani 1 1 d .
H6 H 0.3302 0.1873 0.3715 0.098 Uiso 1 1 calc R
C7 C 0.6532(3) 0.3328(3) 0.5165(2) 0.0715(10) Uani 1 1 d .
H7 H 0.7083 0.3220 0.5423 0.086 Uiso 1 1 calc R
C8 C 0.5867(3) 0.3940(3) 0.5335(2) 0.0891(13) Uani 1 1 d .
H8 H 0.5879 0.4307 0.5718 0.107 Uiso 1 1 calc R
C9 C 0.5188(3) 0.3886(3) 0.4814(2) 0.0806(11) Uani 1 1 d .
H9 H 0.4644 0.4217 0.4780 0.097 Uiso 1 1 calc R
C10 C 0.7064(3) 0.1225(3) 0.4983(2) 0.0713(10) Uani 1 1 d .
H10A H 0.7696 0.0994 0.4991 0.107 Uiso 1 1 calc R
H10B H 0.6607 0.0778 0.5025 0.107 Uiso 1 1 calc R
H10C H 0.6988 0.1608 0.5371 0.107 Uiso 1 1 calc R
C11 C 0.8781 0.2727 0.4199 0.050 Uani 1 1 d .
C12 C 0.9739(3) 0.3141(3) 0.4297(3) 0.0810(12) Uani 1 1 d .
H12A H 1.0234 0.2747 0.4188 0.121 Uiso 1 1 calc R
H12B H 0.9804 0.3324 0.4779 0.121 Uiso 1 1 calc R
H12C H 0.9787 0.3617 0.3987 0.121 Uiso 1 1 calc R
C13 C 0.8672(3) 0.0863(4) 0.3118(3) 0.1040(16) Uani 1 1 d .
H13A H 0.8844 0.0375 0.2848 0.156 Uiso 1 1 calc R
H13B H 0.9071 0.0901 0.3530 0.156 Uiso 1 1 calc R
H13C H 0.8754 0.1357 0.2832 0.156 Uiso 1 1 calc R
C14 C 0.6840(3) 0.0580(4) 0.2547(3) 0.1041(17) Uani 1 1 d .
H14A H 0.7156 0.0126 0.2308 0.156 Uiso 1 1 calc R
H14B H 0.6868 0.1076 0.2258 0.156 Uiso 1 1 calc R
H14C H 0.6186 0.0432 0.2629 0.156 Uiso 1 1 calc R
C15 C 0.7449(5) -0.0270(3) 0.3782(3) 0.125(2) Uani 1 1 d .
H15A H 0.6812 -0.0436 0.3903 0.187 Uiso 1 1 calc R
H15B H 0.7837 -0.0265 0.4200 0.187 Uiso 1 1 calc R
H15C H 0.7708 -0.0662 0.3446 0.187 Uiso 1 1 calc R
B1 B 0.4929 0.2975 0.3682 0.050 Uani 1 1 d .
H1A H 0.4345 0.3292 0.3584 0.060 Uiso 1 1 calc R

loop_
_atom_site_aniso_label
_atom_site_aniso_U_11
_atom_site_aniso_U_22
_atom_site_aniso_U_33
_atom_site_aniso_U_23
_atom_site_aniso_U_13
_atom_site_aniso_U_12
Ru1 0.05767(18) 0.05166(18) 0.05434(17) 0.00184(11) 0.00216(11) 0.00243(11)
P1 0.0818(7) 0.0615(6) 0.0748(6) -0.0059(5) 0.0084(5) 0.0103(5)
N1 0.0749(18) 0.0593(17) 0.0532(15) -0.0004(13) 0.0002(13) -0.0044(15)
N2 0.078(2) 0.0645(19) 0.0585(17) 0.0075(14) -0.0105(14) -0.0010(15)
N3 0.0678(18) 0.0597(18) 0.0615(17) -0.0012(13) 0.0006(13) -0.0038(14)
N4 0.0598(17) 0.0712(19) 0.0615(16) 0.0024(14) -0.0051(13) -0.0036(14)
N5 0.0609(16) 0.0558(15) 0.0567(15) -0.0008(13) -0.0011(12) 0.0028(13)
N6 0.0686(18) 0.0586(17) 0.0622(17) -0.0011(14) -0.0047(14) 0.0106(14)
N7 0.0586(16) 0.0626(18) 0.0615(16) 0.0010(14) 0.0010(12) 0.0002(13)
C1 0.094(3) 0.076(2) 0.056(2) -0.0024(19) 0.0052(19) -0.017(2)
C2 0.116(4) 0.093(3) 0.056(2) 0.015(2) -0.011(2) -0.025(3)
C3 0.104(3) 0.086(3) 0.062(2) 0.016(2) -0.022(2) -0.004(2)
C4 0.090(3) 0.062(2) 0.082(3) 0.0001(19) 0.005(2) -0.016(2)
C5 0.085(3) 0.095(3) 0.089(3) 0.001(3) -0.005(2) -0.033(3)
C6 0.063(2) 0.109(4) 0.072(2) 0.003(2) -0.0083(18) -0.017(2)
C7 0.079(2) 0.070(2) 0.066(2) -0.0081(18) -0.0100(19) -0.004(2)
C8 0.111(3) 0.077(3) 0.079(3) -0.023(2) -0.004(2) 0.006(3)
C9 0.091(3) 0.065(2) 0.086(3) -0.009(2) 0.001(2) 0.017(2)
C10 0.072(2) 0.071(2) 0.070(2) 0.0126(19) 0.0009(18) 0.0099(19)
C11 0.050 0.050 0.050 0.000 0.000 0.000
C12 0.068(2) 0.096(3) 0.079(3) 0.015(2) -0.002(2) -0.013(2)
C13 0.087(3) 0.113(4) 0.113(4) -0.030(3) 0.020(3) 0.018(3)
C14 0.111(4) 0.090(3) 0.111(4) -0.039(3) -0.012(3) 0.008(3)
C15 0.177(6) 0.068(3) 0.129(4) 0.008(3) 0.041(4) 0.031(4)
B1 0.050 0.050 0.050 0.000 0.000 0.000

loop_
_atom_type_symbol
_atom_type_description
_atom_type_scat_dispersion_real
_atom_type_scat_dispersion_imag
_atom_type_scat_source
C C 0.0033 0.0016 'International Tables Vol C Tables 4.2.6.8 and 6.1.1.4'
H H 0.0000 0.0000 'International Tables Vol C Tables 4.2.6.8 and 6.1.1.4'
B B 0.0013 0.0007 'International Tables Vol C Tables 4.2.6.8 and 6.1.1.4'
N N 0.0061 0.0033 'International Tables Vol C Tables 4.2.6.8 and 6.1.1.4'
P P 0.1023 0.0942 'International Tables Vol C Tables 4.2.6.8 and 6.1.1.4'
Ru Ru -1.2594 0.8363 'International Tables Vol C Tables 4.2.6.8 and 6.1.1.4'

loop_
_geom_angle_atom_site_label_1
_geom_angle_atom_site_label_2
_geom_angle_atom_site_label_3
_geom_angle
N7 Ru1 N3 174.57(12)
N7 Ru1 C10 88.55(14)
N3 Ru1 C10 91.73(14)
N7 Ru1 N5 88.48(12)
N3 Ru1 N5 86.10(12)
C10 Ru1 N5 89.60(13)
N7 Ru1 N1 91.85(12)
N3 Ru1 N1 87.27(12)
C10 Ru1 N1 173.48(14)
N5 Ru1 N1 83.90(11)
N7 Ru1 P1 91.96(9)
N3 Ru1 P1 93.46(9)
C10 Ru1 P1 91.05(12)
N5 Ru1 P1 179.22(8)
N1 Ru1 P1 95.44(8)
C14 P1 C13 101.4(2)
C14 P1 C15 101.5(3)
C13 P1 C15 99.5(3)
C14 P1 Ru1 115.12(17)
C13 P1 Ru1 116.05(17)
C15 P1 Ru1 120.26(19)
C1 N1 N2 106.4(3)
C1 N1 Ru1 135.8(3)
N2 N1 Ru1 117.6(2)
C3 N2 N1 109.1(3)
C3 N2 B1 128.3(3)
N1 N2 B1 122.4(2)
C4 N3 N4 105.6(3)
C4 N3 Ru1 135.6(3)
N4 N3 Ru1 118.7(2)
C6 N4 N3 109.4(3)
C6 N4 B1 127.1(3)
N3 N4 B1 123.2(2)
C7 N5 N6 106.3(3)
C7 N5 Ru1 134.6(3)
N6 N5 Ru1 119.1(2)
C9 N6 N5 109.5(3)
C9 N6 B1 129.0(3)
N5 N6 B1 121.5(2)
C11 N7 Ru1 172.5(3)
N1 C1 C2 110.4(4)
C3 C2 C1 105.2(4)
C2 C3 N2 108.8(4)
N3 C4 C5 110.9(4)
C6 C5 C4 105.3(4)
C5 C6 N4 108.8(4)
N5 C7 C8 110.8(4)
C9 C8 C7 104.9(4)
N6 C9 C8 108.5(4)
N7 C11 C12 174.9(2)
N6 B1 N4 106.16(15)
N6 B1 N2 105.87(16)
N4 B1 N2 106.22(16)

loop_
_geom_bond_atom_site_label_1
_geom_bond_atom_site_label_2
_geom_bond_distance
Ru1 N7 1.978(3)
Ru1 N3 2.080(3)
Ru1 C10 2.131(4)
Ru1 N5 2.136(3)
Ru1 N1 2.170(3)
Ru1 P1 2.2533(10)
P1 C14 1.823(5)
P1 C13 1.825(5)
P1 C15 1.828(5)
N1 C1 1.328(5)
N1 N2 1.360(4)
N2 C3 1.353(5)
N2 B1 1.576(3)
N3 C4 1.330(5)
N3 N4 1.367(4)
N4 C6 1.351(5)
N4 B1 1.564(3)
N5 C7 1.322(5)
N5 N6 1.370(4)
N6 C9 1.339(5)
N6 B1 1.549(3)
N7 C11 1.086(3)
C1 C2 1.392(7)
C2 C3 1.348(6)
C4 C5 1.388(6)
C5 C6 1.347(7)
C7 C8 1.387(6)
C8 C9 1.371(6)
C11 C12 1.508(4)
